data_7207567
loop_
_publ_author_name
'Liu, Bo'
'Miao, Hui'
'Pang, Ling-Yan'
'Hou, Lei'
'Wang, Yao-Yu'
'Shi, Qi-Zhen'

_publ_section_title
;
 Solvent influences structural variation from a 3D 4-fold interpenetrated
 framework to a 2D layer-type porous coordination polymer: Structure
 analysis and highly selective gas adsorption properties
;
_journal_issue 8
_journal_name_full CrystEngComm
_journal_page_first 2954
_journal_paper_doi 10.1039/c2ce06372g
_journal_volume 14
_journal_year 2012
_chemical_formula_sum 'C18 H17 Co N2 O7'
_chemical_formula_weight 432.23
_chemical_name_systematic
;
?
;
_space_group_IT_number 15
_symmetry_cell_setting monoclinic
_symmetry_space_group_name_Hall '-C 2yc'
_symmetry_space_group_name_H-M 'C 1 2/c 1'
_atom_sites_solution_hydrogens geom
_atom_sites_solution_primary direct
_atom_sites_solution_secondary difmap
_audit_creation_method SHELXL-97
_cell_angle_alpha 90.00
_cell_angle_beta 109.140(2)
_cell_angle_gamma 90.00
_cell_formula_units_Z 8
_cell_length_a 17.795(2)
_cell_length_b 14.8776(19)
_cell_length_c 16.052(2)
_cell_measurement_reflns_used 1388
_cell_measurement_temperature 296(2)
_cell_measurement_theta_max 21.492
_cell_measurement_theta_min 2.493
_cell_volume 4014.8(8)
_computing_structure_refinement 'SHELXL-97 (Sheldrick, 1997)'
_computing_structure_solution 'SHELXS-97 (Sheldrick, 1990)'
_diffrn_ambient_temperature 296(2)
_diffrn_measured_fraction_theta_full 0.999
_diffrn_measured_fraction_theta_max 0.999
_diffrn_radiation_monochromator graphite
_diffrn_radiation_source 'fine-focus sealed tube'
_diffrn_radiation_type MoK\a
_diffrn_radiation_wavelength 0.71073
_diffrn_reflns_av_R_equivalents 0.0499
_diffrn_reflns_av_sigmaI/netI 0.0604
_diffrn_reflns_limit_h_max 21
_diffrn_reflns_limit_h_min -21
_diffrn_reflns_limit_k_max 17
_diffrn_reflns_limit_k_min -13
_diffrn_reflns_limit_l_max 19
_diffrn_reflns_limit_l_min -16
_diffrn_reflns_number 10042
_diffrn_reflns_theta_full 25.09
_diffrn_reflns_theta_max 25.09
_diffrn_reflns_theta_min 1.83
_exptl_absorpt_coefficient_mu 0.895
_exptl_absorpt_correction_T_max 0.8849
_exptl_absorpt_correction_T_min 0.8555
_exptl_absorpt_correction_type multi-scan
_exptl_absorpt_process_details sadabs
_exptl_crystal_colour red
_exptl_crystal_density_diffrn 1.417
_exptl_crystal_density_method 'not measured'
_exptl_crystal_description rod
_exptl_crystal_F_000 1744
_exptl_crystal_size_max 0.18
_exptl_crystal_size_mid 0.15
_exptl_crystal_size_min 0.14
_refine_diff_density_max 1.248
_refine_diff_density_min -0.373
_refine_diff_density_rms 0.133
_refine_ls_extinction_method none
_refine_ls_goodness_of_fit_ref 1.088
_refine_ls_hydrogen_treatment constr
_refine_ls_matrix_type full
_refine_ls_number_parameters 253
_refine_ls_number_reflns 3578
_refine_ls_number_restraints 3
_refine_ls_restrained_S_all 1.087
_refine_ls_R_factor_all 0.0793
_refine_ls_R_factor_gt 0.0611
_refine_ls_shift/su_max 0.000
_refine_ls_shift/su_mean 0.000
_refine_ls_structure_factor_coef Fsqd
_refine_ls_weighting_details 'calc w=1/[\s^2^(Fo^2^)+(0.1116P)^2^+7.2055P] where P=(Fo^2^+2Fc^2^)/3'
_refine_ls_weighting_scheme calc
_refine_ls_wR_factor_gt 0.1845
_refine_ls_wR_factor_ref 0.1984
_reflns_number_gt 2664
_reflns_number_total 3578
_reflns_threshold_expression >2sigma(I)
_cod_data_source_file c2ce06372g.txt
_cod_data_source_block Complex_2
_cod_original_sg_symbol_H-M C2/c
_cod_original_formula_sum C18H17CoN2O7
_cod_database_code 7207567

loop_
_symmetry_equiv_pos_as_xyz
'x, y, z'
'-x, y, -z+1/2'
'x+1/2, y+1/2, z'
'-x+1/2, y+1/2, -z+1/2'
'-x, -y, -z'
'x, -y, z-1/2'
'-x+1/2, -y+1/2, -z'
'x+1/2, -y+1/2, z-1/2'

loop_
_atom_site_label
_atom_site_type_symbol
_atom_site_fract_x
_atom_site_fract_y
_atom_site_fract_z
_atom_site_U_iso_or_equiv
_atom_site_adp_type
_atom_site_occupancy
_atom_site_symmetry_multiplicity
_atom_site_calc_flag
_atom_site_refinement_flags
Co1 Co -0.13285(4) 0.40671(4) -0.04604(4) 0.0226(3) Uani 1 1 d .
N1 N -0.1689(2) 0.5401(3) -0.0323(3) 0.0269(9) Uani 1 1 d .
N2 N 0.1983(2) 0.3637(3) 0.4615(3) 0.0287(9) Uani 1 1 d .
O1 O -0.0576(2) 0.2880(2) -0.0251(2) 0.0347(9) Uani 1 1 d .
O2 O -0.02335(19) 0.4030(2) 0.0645(2) 0.0293(8) Uani 1 1 d .
O3 O 0.2941(3) 0.0706(3) 0.2315(3) 0.0557(13) Uani 1 1 d .
O4 O 0.27163(19) 0.1264(2) 0.3502(2) 0.0291(8) Uani 1 1 d .
C1 C -0.0107(3) 0.3236(3) 0.0424(3) 0.0266(11) Uani 1 1 d .
C2 C 0.0595(3) 0.2721(3) 0.1000(3) 0.0266(11) Uani 1 1 d .
C3 C 0.0840(3) 0.1923(3) 0.0710(3) 0.0301(11) Uani 1 1 d .
H3 H 0.0564 0.1700 0.0152 0.036 Uiso 1 1 calc R
C4 C 0.1490(3) 0.1467(3) 0.1252(3) 0.0298(11) Uani 1 1 d .
H4 H 0.1659 0.0945 0.1049 0.036 Uiso 1 1 calc R
C5 C 0.1900(3) 0.1774(3) 0.2103(3) 0.0248(10) Uani 1 1 d .
C6 C 0.1664(3) 0.2574(3) 0.2402(3) 0.0246(10) Uani 1 1 d .
C7 C 0.1010(3) 0.3038(3) 0.1839(3) 0.0259(11) Uani 1 1 d .
H7 H 0.0848 0.3572 0.2031 0.031 Uiso 1 1 calc R
C8 C 0.2587(3) 0.1204(3) 0.2681(3) 0.0292(11) Uani 1 1 d .
C9 C 0.2090(3) 0.3006(3) 0.3273(3) 0.0243(10) Uani 1 1 d .
C10 C 0.1673(3) 0.3209(3) 0.3842(3) 0.0292(11) Uani 1 1 d .
H10 H 0.1142 0.3037 0.3676 0.035 Uiso 1 1 calc R
C11 C 0.2758(3) 0.3865(4) 0.4841(4) 0.0341(12) Uani 1 1 d .
H11 H 0.2997 0.4146 0.5381 0.041 Uiso 1 1 calc R
C12 C 0.3203(3) 0.3699(4) 0.4314(4) 0.0387(13) Uani 1 1 d .
H12 H 0.3732 0.3883 0.4489 0.046 Uiso 1 1 calc R
C13 C 0.2874(3) 0.3260(4) 0.3523(4) 0.0355(13) Uani 1 1 d .
H13 H 0.3178 0.3138 0.3163 0.043 Uiso 1 1 calc R
C14 C -0.1442(3) 0.5828(3) 0.0450(4) 0.0388(13) Uani 1 1 d .
H14 H -0.1048 0.5559 0.0915 0.047 Uiso 1 1 calc R
C15 C -0.1737(3) 0.6641(4) 0.0598(4) 0.0416(14) Uani 1 1 d .
H15 H -0.1537 0.6912 0.1149 0.050 Uiso 1 1 calc R
C16 C -0.2326(3) 0.7057(3) -0.0065(3) 0.0270(11) Uani 1 1 d .
C17 C -0.2588(3) 0.6615(3) -0.0868(3) 0.0362(13) Uani 1 1 d .
H17 H -0.2994 0.6862 -0.1336 0.043 Uiso 1 1 calc R
C18 C -0.2251(3) 0.5815(3) -0.0972(4) 0.0380(13) Uani 1 1 d .
H18 H -0.2423 0.5544 -0.1525 0.046 Uiso 1 1 calc R
O1W O -0.0706(2) 0.4488(2) -0.1327(2) 0.0341(8) Uani 1 1 d D
H1WB H -0.0439 0.4962 -0.1129 0.041 Uiso 1 1 d RD
H1WC H -0.1034 0.4602 -0.1836 0.041 Uiso 1 1 d RD
O2W O 0.5381(7) 0.5104(7) 0.7876(9) 0.253(7) Uani 1 1 d .
O3W O 0.9433(5) 0.2459(6) 0.7902(5) 0.144(3) Uani 1 1 d .

loop_
_atom_site_aniso_label
_atom_site_aniso_U_11
_atom_site_aniso_U_22
_atom_site_aniso_U_33
_atom_site_aniso_U_23
_atom_site_aniso_U_13
_atom_site_aniso_U_12
Co1 0.0209(4) 0.0197(4) 0.0226(4) -0.0002(2) 0.0008(3) 0.0011(2)
N1 0.029(2) 0.020(2) 0.029(2) 0.0023(17) 0.0052(18) 0.0034(17)
N2 0.027(2) 0.029(2) 0.026(2) -0.0034(17) 0.0025(18) 0.0003(18)
O1 0.0279(19) 0.031(2) 0.033(2) -0.0004(15) -0.0058(16) 0.0020(15)
O2 0.0230(17) 0.026(2) 0.0322(19) -0.0018(14) -0.0005(15) 0.0043(14)
O3 0.056(3) 0.076(3) 0.030(2) 0.001(2) 0.007(2) 0.044(2)
O4 0.0284(18) 0.034(2) 0.0201(17) 0.0035(14) 0.0017(14) 0.0065(15)
C1 0.019(2) 0.031(3) 0.026(3) 0.005(2) 0.003(2) -0.003(2)
C2 0.020(2) 0.031(3) 0.026(3) 0.005(2) 0.004(2) 0.003(2)
C3 0.025(3) 0.036(3) 0.024(3) 0.000(2) 0.000(2) 0.001(2)
C4 0.031(3) 0.028(3) 0.027(3) -0.001(2) 0.007(2) 0.008(2)
C5 0.023(2) 0.026(3) 0.023(2) 0.0051(19) 0.003(2) 0.003(2)
C6 0.024(2) 0.029(3) 0.020(2) 0.0007(19) 0.008(2) 0.003(2)
C7 0.024(3) 0.024(3) 0.026(3) 0.0010(19) 0.005(2) 0.006(2)
C8 0.026(3) 0.027(3) 0.030(3) 0.001(2) 0.003(2) 0.002(2)
C9 0.023(2) 0.022(3) 0.024(2) 0.0008(19) 0.002(2) 0.0043(19)
C10 0.022(2) 0.032(3) 0.029(3) -0.003(2) 0.002(2) 0.001(2)
C11 0.029(3) 0.036(3) 0.032(3) -0.010(2) 0.003(2) 0.000(2)
C12 0.023(3) 0.045(3) 0.045(3) -0.013(3) 0.006(2) -0.007(2)
C13 0.030(3) 0.039(3) 0.038(3) -0.003(2) 0.012(2) 0.004(2)
C14 0.041(3) 0.029(3) 0.037(3) -0.001(2) 0.001(3) 0.009(2)
C15 0.047(3) 0.035(3) 0.036(3) -0.009(2) 0.005(3) 0.016(3)
C16 0.030(3) 0.021(3) 0.032(3) 0.001(2) 0.013(2) 0.002(2)
C17 0.046(3) 0.025(3) 0.031(3) 0.000(2) 0.003(2) 0.011(2)
C18 0.048(3) 0.026(3) 0.033(3) -0.004(2) 0.004(3) 0.002(2)
O1W 0.0288(19) 0.036(2) 0.034(2) -0.0047(16) 0.0069(16) -0.0065(16)
O2W 0.191(12) 0.148(10) 0.310(18) 0.060(9) -0.065(10) -0.040(7)
O3W 0.166(7) 0.159(7) 0.155(7) -0.073(6) 0.119(6) -0.055(6)

loop_
_atom_type_symbol
_atom_type_description
_atom_type_scat_dispersion_real
_atom_type_scat_dispersion_imag
_atom_type_scat_source
C C 0.0033 0.0016 'International Tables Vol C Tables 4.2.6.8 and 6.1.1.4'
H H 0.0000 0.0000 'International Tables Vol C Tables 4.2.6.8 and 6.1.1.4'
Co Co 0.3494 0.9721 'International Tables Vol C Tables 4.2.6.8 and 6.1.1.4'
N N 0.0061 0.0033 'International Tables Vol C Tables 4.2.6.8 and 6.1.1.4'
O O 0.0106 0.0060 'International Tables Vol C Tables 4.2.6.8 and 6.1.1.4'

loop_
_geom_angle_atom_site_label_1
_geom_angle_atom_site_label_2
_geom_angle_atom_site_label_3
_geom_angle
_geom_angle_site_symmetry_1
_geom_angle_site_symmetry_3
O4 Co1 N1 96.46(15) 8_455 .
O4 Co1 O1W 90.58(13) 8_455 .
N1 Co1 O1W 91.87(15) . .
O4 Co1 N2 87.96(14) 8_455 2
N1 Co1 N2 88.13(16) . 2
O1W Co1 N2 178.53(14) . 2
O4 Co1 O2 164.12(14) 8_455 .
N1 Co1 O2 99.24(14) . .
O1W Co1 O2 91.24(13) . .
N2 Co1 O2 90.20(14) 2 .
O4 Co1 O1 103.86(13) 8_455 .
N1 Co1 O1 159.46(14) . .
O1W Co1 O1 85.08(14) . .
N2 Co1 O1 95.42(15) 2 .
O2 Co1 O1 60.61(12) . .
C18 N1 C14 116.1(4) . .
C18 N1 Co1 121.7(3) . .
C14 N1 Co1 121.6(3) . .
C10 N2 C11 116.2(4) . .
C10 N2 Co1 125.4(3) . 2
C11 N2 Co1 118.2(3) . 2
C1 O1 Co1 89.5(3) . .
C1 O2 Co1 89.4(3) . .
C8 O4 Co1 131.4(3) . 8_556
O1 C1 O2 120.4(4) . .
O1 C1 C2 120.2(5) . .
O2 C1 C2 119.4(4) . .
C7 C2 C3 119.3(4) . .
C7 C2 C1 119.6(4) . .
C3 C2 C1 121.1(4) . .
C4 C3 C2 119.8(5) . .
C4 C3 H3 120.1 . .
C2 C3 H3 120.1 . .
C3 C4 C5 121.2(5) . .
C3 C4 H4 119.4 . .
C5 C4 H4 119.4 . .
C4 C5 C6 119.6(4) . .
C4 C5 C8 118.0(4) . .
C6 C5 C8 122.4(4) . .
C5 C6 C7 118.5(4) . .
C5 C6 C9 124.6(4) . .
C7 C6 C9 116.8(4) . .
C2 C7 C6 121.6(4) . .
C2 C7 H7 119.2 . .
C6 C7 H7 119.2 . .
O3 C8 O4 126.1(5) . .
O3 C8 C5 118.4(4) . .
O4 C8 C5 115.5(4) . .
C13 C9 C10 117.5(5) . .
C13 C9 C6 123.0(4) . .
C10 C9 C6 119.4(4) . .
N2 C10 C9 124.5(4) . .
N2 C10 H10 117.8 . .
C9 C10 H10 117.8 . .
N2 C11 C12 122.7(5) . .
N2 C11 H11 118.6 . .
C12 C11 H11 118.6 . .
C11 C12 C13 120.2(5) . .
C11 C12 H12 119.9 . .
C13 C12 H12 119.9 . .
C9 C13 C12 118.9(5) . .
C9 C13 H13 120.6 . .
C12 C13 H13 120.6 . .
N1 C14 C15 123.6(5) . .
N1 C14 H14 118.2 . .
C15 C14 H14 118.2 . .
C14 C15 C16 120.2(5) . .
C14 C15 H15 119.9 . .
C16 C15 H15 119.9 . .
C15 C16 C17 116.5(5) . .
C15 C16 C16 122.3(6) . 7_465
C17 C16 C16 121.3(6) . 7_465
C18 C17 C16 120.0(5) . .
C18 C17 H17 120.0 . .
C16 C17 H17 120.0 . .
N1 C18 C17 123.5(5) . .
N1 C18 H18 118.2 . .
C17 C18 H18 118.2 . .
Co1 O1W H1WB 110.1 . .
Co1 O1W H1WC 110.1 . .
H1WB O1W H1WC 108.5 . .

loop_
_geom_bond_atom_site_label_1
_geom_bond_atom_site_label_2
_geom_bond_distance
_geom_bond_site_symmetry_2
Co1 O4 2.013(3) 8_455
Co1 N1 2.119(4) .
Co1 O1W 2.138(3) .
Co1 N2 2.155(4) 2
Co1 O2 2.164(3) .
Co1 O1 2.176(4) .
N1 C18 1.335(7) .
N1 C14 1.335(6) .
N2 C10 1.342(6) .
N2 C11 1.348(6) .
N2 Co1 2.155(4) 2
O1 C1 1.248(6) .
O2 C1 1.275(6) .
O3 C8 1.238(6) .
O4 C8 1.264(6) .
O4 Co1 2.013(3) 8_556
C1 C2 1.499(6) .
C2 C7 1.389(7) .
C2 C3 1.395(7) .
C3 C4 1.376(7) .
C3 H3 0.9300 .
C4 C5 1.398(7) .
C4 H4 0.9300 .
C5 C6 1.398(7) .
C5 C8 1.527(6) .
C6 C7 1.400(6) .
C6 C9 1.499(6) .
C7 H7 0.9300 .
C9 C13 1.372(7) .
C9 C10 1.385(7) .
C10 H10 0.9300 .
C11 C12 1.358(7) .
C11 H11 0.9300 .
C12 C13 1.377(7) .
C12 H12 0.9300 .
C13 H13 0.9300 .
C14 C15 1.369(7) .
C14 H14 0.9300 .
C15 C16 1.373(7) .
C15 H15 0.9300 .
C16 C17 1.385(7) .
C16 C16 1.499(9) 7_465
C17 C18 1.368(7) .
C17 H17 0.9300 .
C18 H18 0.9300 .
O1W H1WB 0.8500 .
O1W H1WC 0.8501 .
O2W O2W 1.491(19) 2_656
